data_7244277
loop_
_publ_author_name
'Wang, Yan-Ning'
'Tong, Liang'
Min-Wan,
'Liu, Jing-Yuan'
'Ye, Si-Yu'
'Mensah, Abraham'
'Li, Jun-Yi'
'Chen, Li-Zhuang'

_publ_section_title
;
 Band gap modulation of organic--inorganic Sb(iii) halide by molecular
 design
;
_journal_name_full CrystEngComm
_journal_paper_doi 10.1039/D1CE01615F
_journal_year 2022
_chemical_formula_moiety '2(Cl4 Sb), Cl, 3(C10 H15 Cl N)'
_chemical_formula_sum 'C30 H45 Cl12 N3 Sb2'
_chemical_formula_weight 1116.59
_space_group_crystal_system triclinic
_space_group_IT_number 2
_space_group_name_Hall '-P 1'
_space_group_name_H-M_alt 'P -1'
_atom_sites_solution_hydrogens geom
_atom_sites_solution_primary direct
_atom_sites_solution_secondary difmap
_audit_creation_date 2021-06-08
_audit_creation_method
;
Olex2 1.2
(compiled 2018.05.29 svn.r3508 for OlexSys, GUI svn.r5506)
;
_audit_update_record
;
2021-09-25 deposited with the CCDC.	2022-01-10 downloaded from the CCDC.
;
_cell_angle_alpha 84.512(9)
_cell_angle_beta 89.419(9)
_cell_angle_gamma 77.186(8)
_cell_formula_units_Z 2
_cell_length_a 9.1074(10)
_cell_length_b 14.2404(16)
_cell_length_c 18.540(2)
_cell_measurement_reflns_used 2746
_cell_measurement_temperature 296(2)
_cell_measurement_theta_max 26.21
_cell_measurement_theta_min 2.53
_cell_volume 2333.7(5)
_computing_cell_refinement 'SAINT V8.18C (?, 2016)'
_computing_data_reduction 'SAINT V8.18C (?, 2016)'
_computing_molecular_graphics 'Olex2 (Dolomanov et al., 2009)'
_computing_publication_material 'Olex2 (Dolomanov et al., 2009)'
_computing_structure_refinement 'XL (Sheldrick, 2008)'
_computing_structure_solution 'SHELXS-97 (Sheldrick, 1990)'
_diffrn_ambient_temperature 296.15
_diffrn_measured_fraction_theta_full 0.986
_diffrn_measured_fraction_theta_max 0.986
_diffrn_measurement_device_type 'Bruker APEX-II CCD'
_diffrn_measurement_method '\f and \w scans'
_diffrn_radiation_monochromator graphite
_diffrn_radiation_type MoK\a
_diffrn_radiation_wavelength 0.71073
_diffrn_reflns_av_R_equivalents 0.0702
_diffrn_reflns_av_unetI/netI 0.1319
_diffrn_reflns_limit_h_max 10
_diffrn_reflns_limit_h_min -11
_diffrn_reflns_limit_k_max 17
_diffrn_reflns_limit_k_min -13
_diffrn_reflns_limit_l_max 20
_diffrn_reflns_limit_l_min -22
_diffrn_reflns_number 15117
_diffrn_reflns_theta_full 25.68
_diffrn_reflns_theta_max 25.68
_diffrn_reflns_theta_min 2.99
_diffrn_source 'fine-focus sealed tube'
_diffrn_standards_number 0
_exptl_absorpt_coefficient_mu 1.869
_exptl_absorpt_correction_T_max 0.8208
_exptl_absorpt_correction_T_min 0.7932
_exptl_absorpt_correction_type none
_exptl_crystal_colour 'clear light white'
_exptl_crystal_colour_lustre clear
_exptl_crystal_colour_modifier light
_exptl_crystal_colour_primary white
_exptl_crystal_density_diffrn 1.589
_exptl_crystal_density_method 'not measured'
_exptl_crystal_description needle
_exptl_crystal_F_000 1104
_exptl_crystal_recrystallization_method 'Re-crystallisation from solvent: HCl'
_exptl_crystal_size_max 0.13
_exptl_crystal_size_mid 0.12
_exptl_crystal_size_min 0.11
_refine_diff_density_max 2.696
_refine_diff_density_min -1.891
_refine_diff_density_rms 0.210
_refine_ls_extinction_method none
_refine_ls_goodness_of_fit_ref 1.039
_refine_ls_hydrogen_treatment constr
_refine_ls_matrix_type full
_refine_ls_number_parameters 433
_refine_ls_number_reflns 8736
_refine_ls_number_restraints 0
_refine_ls_restrained_S_all 1.039
_refine_ls_R_factor_all 0.1601
_refine_ls_R_factor_gt 0.0995
_refine_ls_shift/su_max 0.001
_refine_ls_shift/su_mean 0.000
_refine_ls_structure_factor_coef Fsqd
_refine_ls_weighting_details 'calc w=1/[\s^2^(Fo^2^)+(0.1668P)^2^+4.1889P] where P=(Fo^2^+2Fc^2^)/3'
_refine_ls_weighting_scheme calc
_refine_ls_wR_factor_gt 0.2704
_refine_ls_wR_factor_ref 0.3082
_reflns_number_gt 4782
_reflns_number_total 8736
_reflns_threshold_expression >2sigma(I)
_cod_data_source_file d1ce01615f2.cif
_cod_data_source_block 1_CCDC1
_cod_original_cell_volume 2333.8(5)
_cod_database_code 7244277
_olex2_refinement_description
;
1. Fixed Uiso
 At 1.2 times of:
  All C(H) groups, All C(H,H) groups
 At 1.5 times of:
  All C(H,H,H) groups
2.a Secondary CH2 refined with riding coordinates:
 C18(H18A,H18B), C70(H70A,H70B), C76(H76A,H76B)
2.b Aromatic/amide H refined with riding coordinates:
 C12(H12), C15(H15), C24(H24), C29(H29), C41(H41), C42(H42), C46(H46),
 C54(H54), C8(H8), C44(H44), C52(H52), C4(H4)
2.c Idealised Me refined as rotating group:
 C17(H17A,H17B,H17C), C23(H23A,H23B,H23C), C31(H31A,H31B,H31C), C32(H32A,H32B,
 H32C), C34(H34A,H34B,H34C), C50(H50A,H50B,H50C), C67(H67A,H67B,H67C), C81(H81A,
 H81B,H81C), C7(H7A,H7B,H7C)
;
_olex2_submission_special_instructions 'No special instructions were received'

loop_
_space_group_symop_id
_space_group_symop_operation_xyz
1 'x, y, z'
2 '-x, -y, -z'

loop_
_atom_site_label
_atom_site_type_symbol
_atom_site_fract_x
_atom_site_fract_y
_atom_site_fract_z
_atom_site_U_iso_or_equiv
_atom_site_adp_type
_atom_site_occupancy
_atom_site_calc_flag
_atom_site_disorder_assembly
_atom_site_disorder_group
_atom_site_refinement_flags_posn
Sb1 Sb 0.80610(10) 0.86461(6) 0.31217(5) 0.0518(3) Uani 1 d . . .
Sb2 Sb 0.67864(11) 1.10969(6) 0.20329(5) 0.0531(3) Uani 1 d . . .
Cl3 Cl 0.9458(4) 1.0496(3) 0.2875(2) 0.0589(9) Uani 1 d . . .
Cl4 Cl 0.5169(4) 1.0111(3) 0.3177(2) 0.0643(10) Uani 1 d . . .
Cl5 Cl 0.7797(4) 0.8908(3) 0.1666(2) 0.0655(10) Uani 1 d . . .
Cl6 Cl 0.8295(5) 1.1726(3) 0.1075(2) 0.0729(11) Uani 1 d . . .
Cl7 Cl 1.0552(4) 0.7587(3) 0.3019(2) 0.0752(12) Uani 1 d . . .
Cl8 Cl 0.6773(5) 0.7310(3) 0.3158(2) 0.0777(12) Uani 1 d . . .
Cl9 Cl 0.6123(5) 1.2588(3) 0.2627(2) 0.0756(12) Uani 1 d . . .
Cl10 Cl 0.8359(5) 0.8349(4) 0.4584(2) 0.0832(13) Uani 1 d . . .
Cl11 Cl 0.4493(5) 1.1601(3) 0.1212(2) 0.0790(12) Uani 1 d . . .
Cl1 Cl 1.3433(8) 0.5672(3) 0.3507(3) 0.114(2) Uani 1 d . . .
Cl2 Cl 0.6993(7) 1.4389(4) 0.1146(3) 0.1109(19) Uani 1 d . . .
N7 N 1.7164(12) 0.1332(7) 0.5159(6) 0.051(3) Uani 1 d . . .
N11 N 0.2796(13) 1.8998(9) 0.1130(7) 0.060(3) Uani 1 d . . .
C12 C 1.441(2) 0.3329(11) 0.4915(9) 0.067(4) Uani 1 d . . .
H12 H 1.3884 0.2949 0.5202 0.080 Uiso 1 calc . . R
C15 C 0.420(2) 1.6923(14) 0.0440(9) 0.091(6) Uani 1 d . . .
H15 H 0.3975 1.7314 0.0007 0.110 Uiso 1 calc . . R
C17 C 1.804(2) 0.0597(10) 0.5737(9) 0.075(5) Uani 1 d . . .
H17A H 1.8566 0.0920 0.6047 0.112 Uiso 1 calc . . GR
H17B H 1.8756 0.0117 0.5509 0.112 Uiso 1 calc . . GR
H17C H 1.7359 0.0292 0.6020 0.112 Uiso 1 calc . . GR
C18 C 1.6789(18) 0.2295(9) 0.5447(8) 0.058(4) Uani 1 d . . .
H18A H 1.7722 0.2457 0.5583 0.069 Uiso 1 calc . . R
H18B H 1.6209 0.2241 0.5884 0.069 Uiso 1 calc . . R
C19 C 0.3529(18) 1.7188(11) 0.1059(10) 0.070(4) Uani 1 d . . .
C20 C 1.5929(19) 0.3113(9) 0.4948(8) 0.062(4) Uani 1 d . . .
C23 C 1.8155(19) 0.1366(11) 0.4517(9) 0.072(5) Uani 1 d . . .
H23A H 1.9058 0.1550 0.4654 0.108 Uiso 1 calc . . GR
H23B H 1.7635 0.1830 0.4144 0.108 Uiso 1 calc . . GR
H23C H 1.8412 0.0739 0.4340 0.108 Uiso 1 calc . . GR
C24 C 1.602(2) 0.4464(11) 0.4080(9) 0.077(5) Uani 1 d . . .
H24 H 1.6547 0.4837 0.3786 0.093 Uiso 1 calc . . R
C29 C 0.496(3) 1.5786(15) 0.1721(12) 0.106(7) Uani 1 d . . .
H29 H 0.5194 1.5409 0.2160 0.127 Uiso 1 calc . . R
C30 C 1.441(3) 0.4667(11) 0.4040(9) 0.085(6) Uani 1 d . . .
C31 C 0.394(2) 1.9124(16) 0.0629(11) 0.100(6) Uani 1 d . . .
H31A H 0.4328 1.9671 0.0734 0.150 Uiso 1 calc . . GR
H31B H 0.3529 1.9231 0.0146 0.150 Uiso 1 calc . . GR
H31C H 0.4740 1.8554 0.0669 0.150 Uiso 1 calc . . GR
C32 C 0.347(3) 1.8956(15) 0.1882(11) 0.100(6) Uani 1 d . . .
H32A H 0.4524 1.8672 0.1876 0.150 Uiso 1 calc . . GR
H32B H 0.2979 1.8572 0.2219 0.150 Uiso 1 calc . . GR
H32C H 0.3315 1.9599 0.2028 0.150 Uiso 1 calc . . GR
C34 C 1.5795(18) 0.1008(11) 0.4930(10) 0.075(5) Uani 1 d . . .
H34A H 1.6079 0.0529 0.4593 0.113 Uiso 1 calc . . GR
H34B H 1.5079 0.1552 0.4704 0.113 Uiso 1 calc . . GR
H34C H 1.5349 0.0734 0.5348 0.113 Uiso 1 calc . . GR
C38 C 0.572(2) 1.5516(11) 0.1121(9) 0.073(5) Uani 1 d . . .
C41 C 1.6768(19) 0.3722(10) 0.4549(9) 0.068(4) Uani 1 d . . .
H41 H 1.7807 0.3614 0.4608 0.082 Uiso 1 calc . . R
C42 C 0.526(2) 1.6038(12) 0.0469(9) 0.074(5) Uani 1 d . . .
H42 H 0.5654 1.5801 0.0040 0.089 Uiso 1 calc . . R
C46 C 1.364(2) 0.4095(13) 0.4469(11) 0.087(5) Uani 1 d . . .
H46 H 1.2591 0.4231 0.4454 0.105 Uiso 1 calc . . R
C54 C 0.386(3) 1.6601(16) 0.1690(13) 0.112(8) Uani 1 d . . .
H54 H 0.3311 1.6764 0.2105 0.135 Uiso 1 calc . . R
C70 C 0.227(2) 1.8104(11) 0.1001(10) 0.075(5) Uani 1 d . . .
H70A H 0.1815 1.8190 0.0522 0.090 Uiso 1 calc . . R
H70B H 0.1501 1.8019 0.1351 0.090 Uiso 1 calc . . R
Cl12 Cl 0.9270(11) 0.7008(5) 0.0190(4) 0.153(3) Uani 1 d . . .
C8 C 1.175(2) 0.4646(18) 0.1216(18) 0.111(8) Uani 1 d . . .
H8 H 1.2535 0.4153 0.1084 0.133 Uiso 1 calc . . R
N14 N 1.1088(16) 0.3107(10) 0.2655(9) 0.080(4) Uani 1 d . . .
C26 C 1.129(2) 0.4647(14) 0.1911(15) 0.096(7) Uani 1 d . . .
C35 C 1.010(3) 0.6091(17) 0.0836(14) 0.111(8) Uani 1 d . . .
C44 C 1.106(3) 0.538(2) 0.0691(15) 0.113(8) Uani 1 d . . .
H44 H 1.1345 0.5332 0.0210 0.136 Uiso 1 calc . . R
C50 C 0.952(2) 0.3444(18) 0.2927(14) 0.119(8) Uani 1 d . . .
H50A H 0.9042 0.2904 0.3000 0.179 Uiso 1 calc . . GR
H50B H 0.8946 0.3923 0.2577 0.179 Uiso 1 calc . . GR
H50C H 0.9557 0.3718 0.3378 0.179 Uiso 1 calc . . GR
C52 C 0.958(4) 0.6185(14) 0.1552(15) 0.135(10) Uani 1 d . . .
H52 H 0.8827 0.6701 0.1671 0.162 Uiso 1 calc . . R
C67 C 1.200(3) 0.231(2) 0.3175(19) 0.168(13) Uani 1 d . . .
H67A H 1.2362 0.2583 0.3572 0.252 Uiso 1 calc . . GR
H67B H 1.2842 0.1951 0.2925 0.252 Uiso 1 calc . . GR
H67C H 1.1377 0.1876 0.3358 0.252 Uiso 1 calc . . GR
C76 C 1.195(2) 0.3855(15) 0.2524(14) 0.110(7) Uani 1 d . . .
H76A H 1.2973 0.3553 0.2403 0.132 Uiso 1 calc . . R
H76B H 1.1992 0.4159 0.2968 0.132 Uiso 1 calc . . R
C81 C 1.096(3) 0.2633(16) 0.1943(12) 0.118(8) Uani 1 d . . .
H81A H 1.0250 0.2228 0.2005 0.177 Uiso 1 calc . . GR
H81B H 1.1931 0.2248 0.1831 0.177 Uiso 1 calc . . GR
H81C H 1.0637 0.3128 0.1554 0.177 Uiso 1 calc . . GR
C7 C 0.154(3) 1.9846(13) 0.1003(14) 0.117(8) Uani 1 d . . .
H7A H 0.1782 2.0383 0.1215 0.175 Uiso 1 calc . . GR
H7B H 0.0647 1.9700 0.1221 0.175 Uiso 1 calc . . GR
H7C H 0.1376 2.0007 0.0492 0.175 Uiso 1 calc . . GR
C4 C 1.024(3) 0.5494(14) 0.2034(12) 0.115(8) Uani 1 d . . .
H4 H 0.9974 0.5573 0.2514 0.139 Uiso 1 calc . . R

loop_
_atom_site_aniso_label
_atom_site_aniso_U_11
_atom_site_aniso_U_22
_atom_site_aniso_U_33
_atom_site_aniso_U_23
_atom_site_aniso_U_13
_atom_site_aniso_U_12
Sb1 0.0516(6) 0.0408(5) 0.0601(6) -0.0054(4) 0.0001(4) -0.0038(4)
Sb2 0.0544(6) 0.0395(5) 0.0591(6) -0.0007(4) 0.0007(4) 0.0012(4)
Cl3 0.053(2) 0.059(2) 0.060(2) -0.0021(16) -0.0069(16) -0.0016(16)
Cl4 0.053(2) 0.080(3) 0.061(2) -0.0157(18) 0.0118(17) -0.0118(18)
Cl5 0.057(2) 0.057(2) 0.082(3) -0.0282(19) 0.0029(19) -0.0034(17)
Cl6 0.065(2) 0.073(3) 0.072(3) 0.015(2) 0.006(2) -0.0049(19)
Cl7 0.059(2) 0.067(2) 0.088(3) -0.014(2) 0.001(2) 0.0157(19)
Cl8 0.093(3) 0.062(2) 0.084(3) -0.003(2) -0.003(2) -0.033(2)
Cl9 0.077(3) 0.050(2) 0.094(3) -0.022(2) -0.001(2) 0.0014(19)
Cl10 0.066(3) 0.118(4) 0.076(3) -0.029(3) 0.011(2) -0.036(3)
Cl11 0.057(2) 0.091(3) 0.081(3) -0.003(2) -0.012(2) -0.001(2)
Cl1 0.182(6) 0.047(2) 0.094(4) -0.001(2) -0.038(4) 0.013(3)
Cl2 0.123(4) 0.066(3) 0.119(4) 0.001(3) -0.014(3) 0.028(3)
N7 0.052(7) 0.041(6) 0.058(7) -0.006(5) 0.001(5) -0.008(5)
N11 0.053(7) 0.061(8) 0.062(8) -0.008(6) 0.000(6) -0.004(6)
C12 0.078(12) 0.045(8) 0.078(11) -0.007(7) -0.009(9) -0.015(8)
C15 0.135(17) 0.085(13) 0.050(10) -0.006(9) 0.018(11) -0.018(12)
C17 0.087(12) 0.041(8) 0.083(12) 0.002(7) -0.005(9) 0.011(8)
C18 0.077(10) 0.034(7) 0.056(8) -0.006(6) -0.016(7) 0.000(6)
C19 0.064(10) 0.058(9) 0.081(12) -0.015(8) 0.012(9) 0.002(8)
C20 0.081(12) 0.032(7) 0.064(10) -0.002(6) -0.004(8) 0.006(7)
C23 0.076(11) 0.055(9) 0.075(11) -0.007(8) 0.020(9) 0.007(8)
C24 0.120(16) 0.040(8) 0.069(11) 0.006(7) -0.012(10) -0.015(9)
C29 0.115(17) 0.087(14) 0.091(15) 0.022(11) 0.009(13) 0.017(12)
C30 0.15(2) 0.038(8) 0.061(10) -0.005(7) -0.020(11) 0.000(10)
C31 0.101(15) 0.107(16) 0.096(15) -0.013(12) 0.014(12) -0.029(13)
C32 0.124(18) 0.099(15) 0.082(14) -0.031(11) 0.004(12) -0.029(13)
C34 0.057(10) 0.056(9) 0.113(14) -0.018(9) -0.011(9) -0.011(8)
C38 0.092(12) 0.055(9) 0.063(10) 0.000(8) 0.001(9) 0.001(8)
C41 0.070(10) 0.041(8) 0.091(12) -0.010(8) -0.012(9) -0.003(7)
C42 0.096(13) 0.062(10) 0.054(9) -0.003(8) -0.013(9) 0.002(9)
C46 0.092(14) 0.070(12) 0.096(14) -0.009(10) -0.015(11) -0.009(10)
C54 0.13(2) 0.091(16) 0.103(17) 0.000(13) 0.045(15) -0.013(14)
C70 0.074(11) 0.055(9) 0.088(12) -0.014(8) -0.020(9) 0.003(8)
Cl12 0.262(10) 0.089(4) 0.118(5) 0.000(4) -0.002(6) -0.066(5)
C8 0.070(14) 0.095(17) 0.17(3) -0.055(18) 0.032(16) -0.013(12)
N14 0.061(9) 0.065(9) 0.114(12) -0.032(8) 0.002(8) -0.008(7)
C26 0.081(14) 0.067(12) 0.15(2) -0.040(13) -0.004(14) -0.030(10)
C35 0.17(2) 0.079(15) 0.104(18) -0.028(13) 0.027(17) -0.061(16)
C44 0.103(18) 0.11(2) 0.13(2) -0.048(18) 0.037(16) -0.031(16)
C50 0.079(14) 0.124(19) 0.13(2) -0.002(15) 0.017(13) 0.013(13)
C52 0.22(3) 0.045(11) 0.13(2) -0.028(12) -0.05(2) 0.011(14)
C67 0.11(2) 0.12(2) 0.24(4) 0.05(2) -0.08(2) 0.006(17)
C76 0.082(14) 0.079(14) 0.17(2) -0.014(14) -0.017(14) -0.018(11)
C81 0.17(2) 0.093(16) 0.109(17) -0.042(13) 0.010(16) -0.052(16)
C7 0.111(17) 0.056(11) 0.16(2) -0.003(12) -0.026(15) 0.023(11)
C4 0.19(2) 0.059(12) 0.094(15) -0.030(11) -0.017(15) -0.004(14)

loop_
_atom_type_symbol
_atom_type_description
_atom_type_scat_dispersion_real
_atom_type_scat_dispersion_imag
_atom_type_scat_source
C C 0.0033 0.0016 'International Tables Vol C Tables 4.2.6.8 and 6.1.1.4'
H H 0.0000 0.0000 'International Tables Vol C Tables 4.2.6.8 and 6.1.1.4'
Cl Cl 0.1484 0.1585 'International Tables Vol C Tables 4.2.6.8 and 6.1.1.4'
N N 0.0061 0.0033 'International Tables Vol C Tables 4.2.6.8 and 6.1.1.4'
Sb Sb -0.5866 1.5461 'International Tables Vol C Tables 4.2.6.8 and 6.1.1.4'

loop_
_geom_angle_atom_site_label_1
_geom_angle_atom_site_label_2
_geom_angle_atom_site_label_3
_geom_angle
_geom_angle_site_symmetry_1
_geom_angle_site_symmetry_3
_geom_angle_publ_flag
Cl5 Sb1 Cl10 178.94(14) . . ?
Cl7 Sb1 Cl5 90.07(13) . . ?
Cl7 Sb1 Cl10 89.01(15) . . ?
Cl8 Sb1 Cl5 90.68(14) . . ?
Cl8 Sb1 Cl7 93.27(16) . . ?
Cl8 Sb1 Cl10 88.84(14) . . ?
Cl6 Sb2 Cl3 87.68(13) . . ?
Cl6 Sb2 Cl11 89.56(14) . . ?
Cl9 Sb2 Cl3 90.50(14) . . ?
Cl9 Sb2 Cl6 95.69(15) . . ?
Cl9 Sb2 Cl11 92.02(16) . . ?
Cl11 Sb2 Cl3 176.44(13) . . ?
C18 N7 C17 108.8(11) . . ?
C18 N7 C23 109.8(11) . . ?
C18 N7 C34 112.7(11) . . ?
C23 N7 C17 107.5(11) . . ?
C23 N7 C34 107.9(13) . . ?
C34 N7 C17 110.1(12) . . ?
C31 N11 C32 106.8(15) . . ?
C31 N11 C70 109.5(14) . . ?
C31 N11 C7 107.5(16) . . ?
C70 N11 C32 113.1(13) . . ?
C7 N11 C32 110.3(15) . . ?
C7 N11 C70 109.5(14) . . ?
C20 C12 C46 121.5(17) . . ?
C19 C15 C42 117.8(16) . . ?
N7 C18 C20 116.3(12) . . ?
C15 C19 C54 120.5(17) . . ?
C15 C19 C70 116.8(16) . . ?
C54 C19 C70 122.3(16) . . ?
C12 C20 C18 122.0(15) . . ?
C12 C20 C41 120.4(14) . . ?
C41 C20 C18 117.4(15) . . ?
C41 C24 C30 119.8(16) . . ?
C38 C29 C54 120.6(19) . . ?
C24 C30 Cl1 120.3(15) . . ?
C46 C30 Cl1 120.1(18) . . ?
C46 C30 C24 119.4(16) . . ?
C29 C38 Cl2 119.9(13) . . ?
C29 C38 C42 118.3(16) . . ?
C42 C38 Cl2 120.4(13) . . ?
C24 C41 C20 118.7(16) . . ?
C38 C42 C15 121.0(16) . . ?
C12 C46 C30 119.9(19) . . ?
C29 C54 C19 120.9(19) . . ?
N11 C70 C19 113.6(14) . . ?
C26 C8 C44 120(2) . . ?
C50 N14 C67 111.0(19) . . ?
C50 N14 C81 107.4(17) . . ?
C67 N14 C81 105.3(19) . . ?
C76 N14 C50 115.4(17) . . ?
C76 N14 C67 107.6(18) . . ?
C76 N14 C81 109.7(17) . . ?
C8 C26 C76 124(2) . . ?
C8 C26 C4 112(2) . . ?
C4 C26 C76 123(2) . . ?
C44 C35 Cl12 123(2) . . ?
C44 C35 C52 121(3) . . ?
C52 C35 Cl12 116(2) . . ?
C35 C44 C8 123(3) . . ?
C4 C52 C35 115(2) . . ?
N14 C76 C26 113.9(18) . . ?
C52 C4 C26 127(2) . . ?

loop_
_geom_bond_atom_site_label_1
_geom_bond_atom_site_label_2
_geom_bond_distance
_geom_bond_site_symmetry_2
_geom_bond_publ_flag
Sb1 Cl5 2.694(4) . ?
Sb1 Cl7 2.447(4) . ?
Sb1 Cl8 2.443(4) . ?
Sb1 Cl10 2.710(5) . ?
Sb2 Cl3 2.826(4) . ?
Sb2 Cl6 2.457(4) . ?
Sb2 Cl9 2.440(4) . ?
Sb2 Cl11 2.527(4) . ?
Cl1 C30 1.731(17) . ?
Cl2 C38 1.755(16) . ?
N7 C17 1.521(18) . ?
N7 C18 1.486(16) . ?
N7 C23 1.490(17) . ?
N7 C34 1.501(19) . ?
N11 C31 1.42(2) . ?
N11 C32 1.52(2) . ?
N11 C70 1.50(2) . ?
N11 C7 1.47(2) . ?
C12 C20 1.35(2) . ?
C12 C46 1.37(2) . ?
C15 C19 1.34(2) . ?
C15 C42 1.40(2) . ?
C18 C20 1.493(18) . ?
C19 C54 1.37(3) . ?
C19 C70 1.53(2) . ?
C20 C41 1.43(2) . ?
C24 C30 1.43(3) . ?
C24 C41 1.36(2) . ?
C29 C38 1.35(2) . ?
C29 C54 1.35(3) . ?
C30 C46 1.38(3) . ?
C38 C42 1.38(2) . ?
Cl12 C35 1.73(3) . ?
C8 C26 1.35(3) . ?
C8 C44 1.40(3) . ?
N14 C50 1.50(2) . ?
N14 C67 1.52(3) . ?
N14 C76 1.46(2) . ?
N14 C81 1.55(2) . ?
C26 C76 1.55(3) . ?
C26 C4 1.40(3) . ?
C35 C44 1.23(3) . ?
C35 C52 1.41(3) . ?
C52 C4 1.31(3) . ?
